data_7236855
loop_
_publ_author_name
'Zhang, Weichuan'
'Sun, Zhihua'
'Zhang, Jing'
'Han, Shiguo'
'Ji, Chengmin'
'Li, Lina'
'Hong, Maochun'
'Luo, Junhua'

_publ_section_title
;
 Thermochromism to tune the optical bandgap of a lead-free perovskite-type
 hybrid semiconductor for efficiently enhancing photocurrent generation
;
_journal_issue 38
_journal_name_full 'Journal of Materials Chemistry C'
_journal_page_first 9967
_journal_paper_doi 10.1039/C7TC02721D
_journal_volume 5
_journal_year 2017
_chemical_formula_moiety 'Br4 Sb, Br, C16 H20 N2'
_chemical_formula_sum 'C16 H20 Br5 N2 Sb'
_chemical_formula_weight 761.64
_chemical_name_systematic AC8-100K
_space_group_crystal_system monoclinic
_space_group_IT_number 14
_space_group_name_Hall '-P 2yn'
_space_group_name_H-M_alt 'P 1 21/n 1'
_atom_sites_solution_hydrogens geom
_atom_sites_solution_primary direct
_audit_creation_date 2017-01-18
_audit_creation_method
;
Olex2 1.2
(compiled 2017.01.04 svn.r3372 for OlexSys, GUI svn.r5289)
;
_audit_update_record
;
2017-02-20 deposited with the CCDC.
2017-08-24 downloaded from the CCDC.
;
_cell_angle_alpha 90
_cell_angle_beta 100.220(6)
_cell_angle_gamma 90
_cell_formula_units_Z 4
_cell_length_a 10.7852(7)
_cell_length_b 15.1260(7)
_cell_length_c 13.5099(8)
_cell_measurement_reflns_used 4556
_cell_measurement_temperature 100.0(4)
_cell_measurement_theta_max 28.2800
_cell_measurement_theta_min 3.3470
_cell_volume 2169.0(2)
_computing_cell_refinement 'CrysAlisPro 1.171.38.41 (Rigaku OD, 2015)'
_computing_data_collection 'CrysAlisPro 1.171.38.41 (Rigaku OD, 2015)'
_computing_data_reduction 'CrysAlisPro 1.171.38.41 (Rigaku OD, 2015)'
_computing_molecular_graphics 'Olex2 (Dolomanov et al., 2009)'
_computing_publication_material 'Olex2 (Dolomanov et al., 2009)'
_computing_structure_refinement 'XL (Sheldrick, 2008)'
_computing_structure_solution 'ShelXS (Sheldrick, 2008)'
_diffrn_ambient_environment N~2~
_diffrn_ambient_temperature 100.0(4)
_diffrn_detector 'CCD plate'
_diffrn_detector_area_resol_mean 10.5594
_diffrn_detector_type Atlas
_diffrn_measured_fraction_theta_full 0.998
_diffrn_measured_fraction_theta_max 0.909
_diffrn_measurement_details
;
List of Runs (angles in degrees, time in seconds):

  # Type    Start    End  Width  t~exp~   \w     \q     \k     \f   Frames
#--------------------------------------------------------------------------
  1  \w    -25.00 126.00   1.00    5.04    --   21.49  77.00   0.00  151
  2  \w    -25.00 126.00   1.00    5.04    --   21.49  77.00 -60.00  151
  3  \w    -69.00  11.00   1.00    5.04    --  -22.66  77.00  90.00   80
;
_diffrn_measurement_device 'four-circle diffractometer'
_diffrn_measurement_device_type 'SuperNova, Dual, Cu at zero, Atlas'
_diffrn_measurement_method '\w scans'
_diffrn_orient_matrix_type 'CrysAlisPro convention (1999,Acta A55,543-557)'
_diffrn_orient_matrix_UB_11 0.0534292000
_diffrn_orient_matrix_UB_12 -0.0030754000
_diffrn_orient_matrix_UB_13 0.0387767000
_diffrn_orient_matrix_UB_21 -0.0360320000
_diffrn_orient_matrix_UB_22 -0.0240833000
_diffrn_orient_matrix_UB_23 0.0299918000
_diffrn_orient_matrix_UB_31 0.0173468000
_diffrn_orient_matrix_UB_32 -0.0401729000
_diffrn_orient_matrix_UB_33 -0.0210507000
_diffrn_radiation_monochromator mirror
_diffrn_radiation_probe x-ray
_diffrn_radiation_type MoK\a
_diffrn_radiation_wavelength 0.71073
_diffrn_reflns_av_R_equivalents 0.1158
_diffrn_reflns_av_unetI/netI 0.1210
_diffrn_reflns_Laue_measured_fraction_full 0.998
_diffrn_reflns_Laue_measured_fraction_max 0.909
_diffrn_reflns_limit_h_max 9
_diffrn_reflns_limit_h_min -14
_diffrn_reflns_limit_k_max 17
_diffrn_reflns_limit_k_min -19
_diffrn_reflns_limit_l_max 18
_diffrn_reflns_limit_l_min -16
_diffrn_reflns_number 12449
_diffrn_reflns_point_group_measured_fraction_full 0.998
_diffrn_reflns_point_group_measured_fraction_max 0.909
_diffrn_reflns_theta_full 25.242
_diffrn_reflns_theta_max 28.502
_diffrn_reflns_theta_min 3.308
_diffrn_source 'micro-focus sealed X-ray tube'
_diffrn_source_type 'SuperNova (Mo) X-ray Source'
_exptl_absorpt_coefficient_mu 10.485
_exptl_absorpt_correction_T_max 1.00000
_exptl_absorpt_correction_T_min 0.27405
_exptl_absorpt_correction_type multi-scan
_exptl_absorpt_process_details
;
CrysAlisPro 1.171.38.41 (Rigaku Oxford Diffraction, 2015)
Empirical absorption correction using spherical harmonics,
 implemented in SCALE3 ABSPACK scaling algorithm.
;
_exptl_crystal_colour colourless
_exptl_crystal_colour_primary colourless
_exptl_crystal_density_diffrn 2.332
_exptl_crystal_density_method 'not measured'
_exptl_crystal_description block
_exptl_crystal_F_000 1424
_refine_diff_density_max 2.839
_refine_diff_density_min -3.499
_refine_diff_density_rms 0.382
_refine_ls_extinction_method none
_refine_ls_goodness_of_fit_ref 0.999
_refine_ls_hydrogen_treatment constr
_refine_ls_matrix_type full
_refine_ls_number_parameters 220
_refine_ls_number_reflns 5005
_refine_ls_number_restraints 6
_refine_ls_restrained_S_all 0.999
_refine_ls_R_factor_all 0.0977
_refine_ls_R_factor_gt 0.0664
_refine_ls_shift/su_max 0.001
_refine_ls_shift/su_mean 0.000
_refine_ls_structure_factor_coef Fsqd
_refine_ls_weighting_details 'w=1/[\s^2^(Fo^2^)+(0.0920P)^2^] where P=(Fo^2^+2Fc^2^)/3'
_refine_ls_weighting_scheme calc
_refine_ls_wR_factor_gt 0.1561
_refine_ls_wR_factor_ref 0.1853
_reflns_Friedel_coverage 0.000
_reflns_number_gt 3545
_reflns_number_total 5005
_reflns_threshold_expression 'I > 2\s(I)'
_cod_data_source_file c7tc02721d2.cif
_cod_data_source_block 8-100k
_cod_database_code 7236855
_shelx_shelxl_version_number 2014/7
_chemical_oxdiff_formula 'C H N Sb Br'
_shelx_space_group_comment
;
The symmetry employed for this shelxl refinement is uniquely defined
by the following loop, which should always be used as a source of
symmetry information in preference to the above space-group names.
They are only intended as comments.
;
_reflns_odcompleteness_completeness 99.70
_reflns_odcompleteness_iscentric 1
_reflns_odcompleteness_theta 26.32
_olex2_refinement_description
;
1. Fixed Uiso
 At 1.2 times of:
  All C(H) groups, {H16A,H16B,H16C} of C16, All N(H) groups
 At 1.5 times of:
  {H1A,H1B,H1C} of C1, {H2A,H2B,H2C} of C2
2. Uiso/Uaniso restraints and constraints
Uanis(C12) \\sim Ueq: with sigma of 0.005 and sigma for terminal atoms of 0.01
3.a Ternary CH refined with riding coordinates:
 N1(H1), C9(H9), C10(H10)
3.b Aromatic/amide H refined with riding coordinates:
 C15(H15), C12(H12), C8(H8), C4(H4), C14(H14), C13(H13), C7(H7), C5(H5)
3.c Idealised Me refined as rotating group:
 C16(H16A,H16B,H16C), C2(H2A,H2B,H2C), C1(H1A,H1B,H1C)
;
_olex2_submission_special_instructions 'No special instructions were received'
_oxdiff_exptl_absorpt_empirical_details
;
Empirical correction (ABSPACK) includes:
- Absorption correction using spherical harmonics
- Frame scaling
;
_oxdiff_exptl_absorpt_empirical_full_max 4.538
_oxdiff_exptl_absorpt_empirical_full_min 0.171

loop_
_space_group_symop_operation_xyz
'x, y, z'
'-x+1/2, y+1/2, -z+1/2'
'-x, -y, -z'
'x-1/2, -y-1/2, z-1/2'

loop_
_atom_site_label
_atom_site_type_symbol
_atom_site_fract_x
_atom_site_fract_y
_atom_site_fract_z
_atom_site_U_iso_or_equiv
_atom_site_adp_type
_atom_site_occupancy
_atom_site_site_symmetry_order
_atom_site_calc_flag
_atom_site_refinement_flags_posn
_atom_site_refinement_flags_adp
Sb1 Sb 0.31909(6) 0.54519(3) 0.52766(4) 0.01705(19) Uani 1 1 d . .
Br1 Br 0.09422(10) 0.55133(5) 0.42012(6) 0.0180(2) Uani 1 1 d . .
Br2 Br 0.25778(10) 0.61089(6) 0.70025(7) 0.0246(3) Uani 1 1 d . .
Br5 Br 0.31917(10) 0.73665(5) 0.45321(7) 0.0219(3) Uani 1 1 d . .
Br4 Br 0.40627(10) 0.47004(6) 0.35208(7) 0.0207(2) Uani 1 1 d . .
Br3 Br 0.27725(10) 0.38264(5) 0.58868(7) 0.0241(3) Uani 1 1 d . .
N2 N 0.4612(8) 0.7819(4) 0.1832(5) 0.0203(18) Uani 1 1 d . .
N1 N 0.9990(8) 0.3314(5) -0.1347(5) 0.0189(16) Uani 1 1 d . .
H1 H 1.0452 0.2942 -0.0811 0.023 Uiso 1 1 calc R .
C9 C 0.5987(9) 0.4854(5) 0.0359(7) 0.0168(19) Uani 1 1 d . .
H9 H 0.6226 0.4895 0.1092 0.020 Uiso 1 1 calc R .
C15 C 0.5049(9) 0.6304(6) 0.1646(7) 0.020(2) Uani 1 1 d . .
H15 H 0.5160 0.5739 0.1919 0.024 Uiso 1 1 calc R .
C12 C 0.5092(9) 0.7313(5) 0.0284(6) 0.0162(18) Uani 1 1 d . U
H12 H 0.5212 0.7436 -0.0367 0.019 Uiso 1 1 calc R .
C3 C 0.9014(10) 0.3757(5) -0.0910(6) 0.018(2) Uani 1 1 d . .
C6 C 0.7084(10) 0.4542(5) -0.0093(7) 0.020(2) Uani 1 1 d . .
C11 C 0.5195(10) 0.6453(5) 0.0646(7) 0.020(2) Uani 1 1 d . .
C8 C 0.8633(10) 0.3375(6) -0.0080(7) 0.021(2) Uani 1 1 d . .
H8 H 0.9026 0.2866 0.0208 0.025 Uiso 1 1 calc R .
C16 C 0.4302(10) 0.8541(6) 0.2448(7) 0.023(2) Uani 1 1 d . .
H16A H 0.3546 0.8826 0.2116 0.028 Uiso 1 1 calc GR .
H16B H 0.4981 0.8961 0.2550 0.028 Uiso 1 1 calc GR .
H16C H 0.4174 0.8316 0.3086 0.028 Uiso 1 1 calc GR .
C4 C 0.8479(11) 0.4526(6) -0.1309(7) 0.026(2) Uani 1 1 d . .
H4 H 0.8747 0.4784 -0.1860 0.032 Uiso 1 1 calc R .
C14 C 0.4749(10) 0.6982(5) 0.2211(7) 0.023(2) Uani 1 1 d . .
H14 H 0.4634 0.6876 0.2867 0.028 Uiso 1 1 calc R .
C2 C 0.9429(10) 0.2697(6) -0.2162(7) 0.026(2) Uani 1 1 d . .
H2A H 0.8813 0.2331 -0.1930 0.039 Uiso 1 1 calc GR .
H2B H 1.0080 0.2331 -0.2346 0.039 Uiso 1 1 calc GR .
H2C H 0.9034 0.3030 -0.2737 0.039 Uiso 1 1 calc GR .
C1 C 1.0953(10) 0.3902(6) -0.1678(8) 0.025(2) Uani 1 1 d . .
H1A H 1.0557 0.4264 -0.2228 0.037 Uiso 1 1 calc GR .
H1B H 1.1596 0.3547 -0.1890 0.037 Uiso 1 1 calc GR .
H1C H 1.1324 0.4273 -0.1128 0.037 Uiso 1 1 calc GR .
C10 C 0.5276(9) 0.5701(5) -0.0065(7) 0.0186(19) Uani 1 1 d . .
H10 H 0.5577 0.5907 -0.0668 0.022 Uiso 1 1 calc R .
C13 C 0.4808(10) 0.7986(5) 0.0904(7) 0.020(2) Uani 1 1 d . .
H13 H 0.4753 0.8565 0.0667 0.024 Uiso 1 1 calc R .
C7 C 0.7662(10) 0.3757(6) 0.0316(7) 0.024(2) Uani 1 1 d . .
H7 H 0.7388 0.3491 0.0859 0.029 Uiso 1 1 calc R .
C5 C 0.7525(10) 0.4921(6) -0.0885(8) 0.025(2) Uani 1 1 d . .
H5 H 0.7182 0.5454 -0.1146 0.030 Uiso 1 1 calc R .

loop_
_atom_site_aniso_label
_atom_site_aniso_U_11
_atom_site_aniso_U_22
_atom_site_aniso_U_33
_atom_site_aniso_U_23
_atom_site_aniso_U_13
_atom_site_aniso_U_12
Sb1 0.0132(4) 0.0204(3) 0.0176(3) 0.0000(2) 0.0029(3) -0.0007(2)
Br1 0.0140(5) 0.0209(4) 0.0191(5) 0.0000(3) 0.0032(4) -0.0008(3)
Br2 0.0180(6) 0.0395(5) 0.0169(5) -0.0008(4) 0.0046(4) 0.0060(4)
Br5 0.0192(6) 0.0259(4) 0.0204(5) -0.0006(3) 0.0031(4) -0.0068(4)
Br4 0.0141(6) 0.0290(4) 0.0199(5) -0.0026(3) 0.0056(4) 0.0009(4)
Br3 0.0184(6) 0.0204(4) 0.0313(5) 0.0036(3) -0.0017(4) -0.0013(4)
N2 0.022(5) 0.018(3) 0.020(4) 0.000(3) 0.001(4) -0.006(3)
N1 0.009(4) 0.031(4) 0.017(4) 0.004(3) 0.003(3) 0.004(3)
C9 0.013(5) 0.023(4) 0.015(4) -0.002(3) 0.003(4) 0.003(4)
C15 0.014(5) 0.025(4) 0.020(5) 0.001(3) 0.002(4) 0.008(4)
C12 0.011(4) 0.020(3) 0.014(3) 0.001(3) -0.005(3) 0.003(3)
C3 0.013(5) 0.024(4) 0.018(4) 0.000(3) 0.000(4) -0.002(4)
C6 0.016(6) 0.025(4) 0.019(5) 0.004(3) 0.006(4) 0.005(4)
C11 0.020(6) 0.018(4) 0.022(5) 0.002(3) 0.009(4) -0.002(4)
C8 0.014(5) 0.023(4) 0.027(5) 0.005(3) 0.010(4) 0.010(4)
C16 0.029(7) 0.025(4) 0.017(5) 0.003(3) 0.011(4) 0.003(4)
C4 0.028(7) 0.030(5) 0.025(5) 0.005(4) 0.015(5) 0.002(4)
C14 0.028(6) 0.015(4) 0.025(5) 0.003(3) -0.001(4) 0.003(4)
C2 0.023(6) 0.024(4) 0.032(5) 0.005(4) 0.004(5) 0.004(4)
C1 0.008(5) 0.033(5) 0.033(5) -0.002(4) 0.003(4) 0.001(4)
C10 0.012(5) 0.027(4) 0.018(4) -0.004(3) 0.003(4) 0.004(4)
C13 0.018(6) 0.020(4) 0.025(5) 0.003(3) 0.009(4) 0.001(4)
C7 0.017(6) 0.031(5) 0.025(5) 0.002(4) 0.007(4) 0.009(4)
C5 0.012(6) 0.018(4) 0.045(6) 0.002(4) 0.000(5) -0.001(4)

loop_
_atom_type_symbol
_atom_type_description
_atom_type_scat_dispersion_real
_atom_type_scat_dispersion_imag
_atom_type_scat_source
C C 0.0033 0.0016 'International Tables Vol C Tables 4.2.6.8 and 6.1.1.4'
H H 0.0000 0.0000 'International Tables Vol C Tables 4.2.6.8 and 6.1.1.4'
Br Br -0.2901 2.4595 'International Tables Vol C Tables 4.2.6.8 and 6.1.1.4'
N N 0.0061 0.0033 'International Tables Vol C Tables 4.2.6.8 and 6.1.1.4'
Sb Sb -0.5866 1.5461 'International Tables Vol C Tables 4.2.6.8 and 6.1.1.4'

loop_
_geom_angle_atom_site_label_1
_geom_angle_atom_site_label_2
_geom_angle_atom_site_label_3
_geom_angle
_geom_angle_site_symmetry_3
Br1 Sb1 Br2 96.97(4) .
Br1 Sb1 Br4 87.88(3) .
Br1 Sb1 Br3 90.77(3) .
Br2 Sb1 Br4 175.03(4) .
Br3 Sb1 Br2 89.52(3) .
Br3 Sb1 Br4 89.35(3) .
C14 N2 C16 120.3(7) .
C13 N2 C16 119.3(7) .
C13 N2 C14 120.3(8) .
C3 N1 C2 111.1(8) .
C3 N1 C1 115.9(7) .
C2 N1 C1 111.4(7) .
C6 C9 C10 115.8(7) 3_665
C6 C9 C10 119.0(7) .
C10 C9 C10 89.9(7) 3_665
C14 C15 C11 120.0(8) .
C11 C12 C13 119.2(8) .
C8 C3 N1 118.3(8) .
C4 C3 N1 121.0(8) .
C4 C3 C8 120.6(9) .
C7 C6 C9 115.7(8) .
C5 C6 C9 126.4(8) .
C5 C6 C7 117.9(9) .
C15 C11 C10 121.5(8) .
C12 C11 C15 118.2(8) .
C12 C11 C10 119.7(8) .
C7 C8 C3 119.5(8) .
C3 C4 C5 119.5(9) .
C15 C14 N2 120.8(9) .
C9 C10 C9 90.1(7) 3_665
C11 C10 C9 118.1(7) .
C11 C10 C9 114.5(8) 3_665
N2 C13 C12 121.2(8) .
C8 C7 C6 120.9(9) .
C6 C5 C4 121.6(8) .

loop_
_geom_bond_atom_site_label_1
_geom_bond_atom_site_label_2
_geom_bond_distance
_geom_bond_site_symmetry_2
Sb1 Br1 2.5983(12) .
Sb1 Br2 2.7220(11) .
Sb1 Br4 2.9316(11) .
Sb1 Br3 2.6572(10) .
N2 C16 1.448(11) .
N2 C14 1.364(10) .
N2 C13 1.332(11) .
N1 C3 1.459(12) .
N1 C2 1.488(11) .
N1 C1 1.494(12) .
C9 C6 1.501(13) .
C9 C10 1.549(12) .
C9 C10 1.589(13) 3_665
C15 C11 1.405(12) .
C15 C14 1.352(12) .
C12 C11 1.388(11) .
C12 C13 1.387(12) .
C3 C8 1.387(13) .
C3 C4 1.365(12) .
C6 C7 1.408(12) .
C6 C5 1.372(13) .
C11 C10 1.501(12) .
C8 C7 1.383(14) .
C4 C5 1.398(15) .
C10 C9 1.589(13) 3_665
